data_7019035
loop_
_publ_author_name
'Nakabayashi, Keita'
'Nishio, Masaki'
'Kubo, Keiko'
'Kosaka, Wataru'
'Miyasaka, Hitoshi'

_publ_section_title
;
 An ionicity diagram for the family of [{Ru2(CF3CO2)4}2(TCNQRx)] (TCNQRx =
 R-substituted 7,7,8,8-tetracyano-p-quinodimethane)
;
_journal_issue 20
_journal_name_full 'Dalton Transactions'
_journal_page_first 6072
_journal_paper_doi 10.1039/c2dt30365e
_journal_volume 41
_journal_year 2012
_chemical_formula_moiety 'C37 H15 Cl F24 N4 O18 Ru4'
_chemical_formula_sum 'C37 H15 Cl F24 N4 O18 Ru4'
_chemical_formula_weight 1699.24
_space_group_IT_number 12
_symmetry_cell_setting monoclinic
_symmetry_Int_Tables_number 12
_symmetry_space_group_name_Hall '-C 2y'
_symmetry_space_group_name_H-M 'C 1 2/m 1'
_atom_sites_solution_hydrogens geom
_atom_sites_solution_primary direct
_atom_sites_solution_secondary difmap
_cell_angle_alpha 90.0000
_cell_angle_beta 99.122(11)
_cell_angle_gamma 90.0000
_cell_formula_units_Z 2
_cell_length_a 20.319(17)
_cell_length_b 20.190(17)
_cell_length_c 8.459(7)
_cell_measurement_reflns_used 5043
_cell_measurement_temperature 93
_cell_measurement_theta_max 27.40
_cell_measurement_theta_min 3.20
_cell_volume 3426(5)
_computing_cell_refinement CrystalClear
_computing_data_collection 'CrystalClear (Rigaku, ????)'
_computing_data_reduction CrystalClear
_computing_molecular_graphics 'CrystalStructure 4.0'
_computing_publication_material 'CrystalStructure 4.0 (Rigaku, 2010)'
_computing_structure_refinement 'SHELXL97 (Sheldrick, 2008)'
_computing_structure_solution 'SHELXS97 (Sheldrick, 2008)'
_diffrn_ambient_temperature 93
_diffrn_detector_area_resol_mean 29.257
_diffrn_measured_fraction_theta_full 0.994
_diffrn_measured_fraction_theta_max 0.994
_diffrn_measurement_device_type 'Rigaku Saturn70'
_diffrn_measurement_method \w
_diffrn_radiation_type 'Mo K\a'
_diffrn_radiation_wavelength 0.71075
_diffrn_reflns_av_R_equivalents 0.0325
_diffrn_reflns_limit_h_max 23
_diffrn_reflns_limit_h_min -24
_diffrn_reflns_limit_k_max 23
_diffrn_reflns_limit_k_min -24
_diffrn_reflns_limit_l_max 10
_diffrn_reflns_limit_l_min -10
_diffrn_reflns_number 11150
_diffrn_reflns_theta_full 25.00
_diffrn_reflns_theta_max 25.00
_diffrn_standards_number 0
_exptl_absorpt_coefficient_mu 1.026
_exptl_absorpt_correction_T_max 0.931
_exptl_absorpt_correction_T_min 0.820
_exptl_absorpt_correction_type multi-scan
_exptl_absorpt_process_details 'REQAB (Rigaku, 1998)'
_exptl_crystal_colour brown
_exptl_crystal_density_diffrn 1.647
_exptl_crystal_density_method 'not measured'
_exptl_crystal_description prism
_exptl_crystal_F_000 1636.00
_exptl_crystal_size_max 0.120
_exptl_crystal_size_mid 0.090
_exptl_crystal_size_min 0.070
_platon_squeeze_details
;
;
_refine_diff_density_max 2.990
_refine_diff_density_min -1.010
_refine_ls_extinction_method none
_refine_ls_goodness_of_fit_ref 1.104
_refine_ls_hydrogen_treatment constr
_refine_ls_number_parameters 210
_refine_ls_number_reflns 3083
_refine_ls_number_restraints 178
_refine_ls_R_factor_gt 0.0707
_refine_ls_shift/su_max 0.000
_refine_ls_structure_factor_coef Fsqd
_refine_ls_weighting_details 'w = 1/[\s^2^(Fo^2^)+(0.1489P)^2^+7.7387P] where P=(Fo^2^+2Fc^2^)/3'
_refine_ls_weighting_scheme calc
_refine_ls_wR_factor_ref 0.2209
_reflns_number_gt 2396
_reflns_number_total 3083
_reflns_threshold_expression F^2^>2.0\s(F^2^)
_cod_data_source_file c2dt30365e.txt
_cod_data_source_block Ru2-CF3CO2-TCNQMeO2
_cod_database_code 7019035

loop_
_symmetry_equiv_pos_site_id
_symmetry_equiv_pos_as_xyz
1 +X,+Y,+Z
2 -X,+Y,-Z
3 -X,-Y,-Z
4 +X,-Y,+Z
5 1/2+X,1/2+Y,+Z
6 1/2-X,1/2+Y,-Z
7 1/2-X,1/2-Y,-Z
8 1/2+X,1/2-Y,+Z

loop_
_atom_site_label
_atom_site_type_symbol
_atom_site_fract_x
_atom_site_fract_y
_atom_site_fract_z
_atom_site_U_iso_or_equiv
_atom_site_adp_type
_atom_site_occupancy
_atom_site_symmetry_multiplicity
_atom_site_calc_flag
_atom_site_refinement_flags
Ru1 Ru 0.27860(3) 0.29842(3) 0.53614(6) 0.0411(4) Uani 1.0 8 d .
Cl1 Cl 0.5000 0.3499(5) 0.5000 0.122(4) Uiso 0.5000 4 d .
F1 F 0.4497(3) 0.1694(4) 0.8434(7) 0.0822(16) Uani 1.0 8 d .
F2 F 0.4508(4) 0.1288(5) 0.6150(7) 0.129(3) Uani 1.0 8 d .
F3 F 0.3978(4) 0.0820(4) 0.7735(11) 0.123(3) Uani 1.0 8 d .
F4 F 0.3518(3) 0.2939(4) 0.0323(7) 0.087(2) Uani 1.0 8 d .
F5 F 0.3100(3) 0.1966(3) -0.0175(7) 0.0839(19) Uani 1.0 8 d .
F6 F 0.4041(3) 0.2098(4) 0.1472(7) 0.091(2) Uani 1.0 8 d .
O1 O 0.3589(3) 0.2430(3) 0.6547(6) 0.0459(11) Uani 1.0 8 d .
O2 O 0.3010(3) 0.1486(3) 0.5853(6) 0.0558(13) Uani 1.0 8 d .
O3 O 0.3224(3) 0.2925(3) 0.3306(7) 0.0509(13) Uani 1.0 8 d .
O4 O 0.2661(3) 0.1981(3) 0.2607(7) 0.0499(13) Uani 1.0 8 d .
O5 O 0.4525(5) 0.6180(4) 0.8698(11) 0.0405(19) Uani 0.5000 8 d .
N1 N 0.3326(4) 0.3954(4) 0.6223(8) 0.0561(16) Uani 1.0 8 d .
C1 C 0.3511(4) 0.1830(5) 0.6456(8) 0.0461(14) Uani 1.0 8 d .
C2 C 0.4134(5) 0.1391(5) 0.7228(10) 0.0630(19) Uani 1.0 8 d .
C3 C 0.3070(4) 0.2425(5) 0.2415(8) 0.0535(16) Uani 1.0 8 d .
C4 C 0.3432(4) 0.2355(6) 0.0984(10) 0.070(2) Uani 1.0 8 d .
C5 C 0.3583(4) 0.4406(4) 0.6854(9) 0.0469(16) Uani 1.0 8 d .
C6 C 0.3887(5) 0.5000 0.7553(11) 0.0379(18) Uani 1.0 4 d .
C7 C 0.4429(4) 0.5000 0.8793(10) 0.0323(16) Uani 1.0 4 d .
C8 C 0.4714(4) 0.5615(3) 0.9409(8) 0.0396(14) Uani 1.0 8 d .
C9 C 0.4925(8) 0.6795(7) 0.9038(19) 0.054(4) Uani 0.5000 8 d .
C10 C 0.4509(4) 0.4672(5) 0.3995(10) 0.072(3) Uani 1.0 8 d .
C11 C 0.5000 0.4310(8) 0.5000 0.078(3) Uani 1.0 4 d .
C12 C 0.5000 0.3499(5) 0.5000 0.168(11) Uiso 0.5000 4 d .
H10 H 0.4171 0.4441 0.3304 0.0869 Uiso 1.0 8 calc R

loop_
_atom_site_aniso_label
_atom_site_aniso_U_11
_atom_site_aniso_U_22
_atom_site_aniso_U_33
_atom_site_aniso_U_12
_atom_site_aniso_U_13
_atom_site_aniso_U_23
Ru1 0.0361(5) 0.0478(5) 0.0343(5) -0.0111(2) -0.0101(3) 0.0050(2)
F1 0.063(4) 0.107(5) 0.065(3) 0.020(3) -0.027(3) -0.011(3)
F2 0.102(5) 0.222(8) 0.059(4) 0.088(5) -0.001(3) 0.003(4)
F3 0.073(4) 0.091(5) 0.185(7) 0.001(4) -0.040(4) 0.042(5)
F4 0.059(4) 0.151(6) 0.051(4) -0.005(3) 0.013(3) 0.029(3)
F5 0.066(4) 0.145(6) 0.040(3) 0.005(3) 0.006(3) -0.011(3)
F6 0.053(3) 0.162(7) 0.056(4) 0.023(3) 0.003(3) 0.007(3)
O1 0.034(3) 0.062(3) 0.037(3) -0.013(2) -0.010(2) 0.003(3)
O2 0.056(3) 0.054(3) 0.050(3) -0.013(3) -0.014(3) -0.002(3)
O3 0.039(3) 0.077(4) 0.033(3) -0.015(3) -0.003(3) 0.016(2)
O4 0.041(3) 0.070(4) 0.034(3) -0.005(2) -0.006(3) -0.003(2)
O5 0.036(5) 0.030(4) 0.048(5) 0.007(3) -0.015(4) -0.005(4)
N1 0.050(4) 0.053(4) 0.057(4) -0.009(3) -0.016(3) 0.016(3)
C1 0.038(3) 0.070(4) 0.031(3) -0.018(3) 0.009(3) -0.010(3)
C2 0.051(4) 0.079(5) 0.054(4) 0.003(4) -0.008(4) 0.000(4)
C3 0.038(4) 0.085(5) 0.033(3) -0.004(3) -0.011(3) 0.007(3)
C4 0.042(4) 0.119(6) 0.047(4) 0.003(4) 0.001(3) 0.003(4)
C5 0.036(4) 0.056(4) 0.042(4) -0.010(3) -0.015(3) 0.006(3)
C6 0.033(4) 0.040(4) 0.038(4) 0.0000 -0.007(4) 0.0000
C7 0.031(4) 0.031(4) 0.034(4) 0.0000 0.002(3) 0.0000
C8 0.046(4) 0.036(3) 0.033(3) 0.001(3) -0.006(3) -0.002(3)
C9 0.058(8) 0.028(5) 0.065(8) -0.002(6) -0.024(7) 0.002(6)
C10 0.047(5) 0.120(7) 0.053(5) -0.018(4) 0.019(4) -0.013(4)
C11 0.058(6) 0.104(8) 0.080(7) 0.0000 0.036(5) 0.0000

loop_
_atom_type_symbol
_atom_type_description
_atom_type_scat_dispersion_real
_atom_type_scat_dispersion_imag
_atom_type_scat_source
C C 0.0033 0.0016
;
International Tables for Crystallography
(1992, Vol. C, Tables 4.2.6.8 and 6.1.1.4)
;
H H 0.0000 0.0000
;
International Tables for Crystallography
(1992, Vol. C, Table 6.1.1.4)
;
Cl Cl 0.1484 0.1585
;
International Tables for Crystallography
(1992, Vol. C, Tables 4.2.6.8 and 6.1.1.4)
;
F F 0.0171 0.0103
;
International Tables for Crystallography
(1992, Vol. C, Tables 4.2.6.8 and 6.1.1.4)
;
N N 0.0061 0.0033
;
International Tables for Crystallography
(1992, Vol. C, Tables 4.2.6.8 and 6.1.1.4)
;
O O 0.0106 0.0060
;
International Tables for Crystallography
(1992, Vol. C, Tables 4.2.6.8 and 6.1.1.4)
;
Ru Ru -1.2594 0.8363
;
International Tables for Crystallography
(1992, Vol. C, Tables 4.2.6.8 and 6.1.1.4)
;

loop_
_geom_angle_atom_site_label_1
_geom_angle_atom_site_label_2
_geom_angle_atom_site_label_3
_geom_angle
_geom_angle_publ_flag
_geom_angle_site_symmetry_1
_geom_angle_site_symmetry_3
Ru1 Ru1 O1 89.75(15) yes 7_556 .
Ru1 Ru1 O2 89.13(16) yes 7_556 7_556
Ru1 Ru1 O3 89.67(15) yes 7_556 .
Ru1 Ru1 O4 88.86(15) yes 7_556 7_556
Ru1 Ru1 N1 176.45(18) yes 7_556 .
O1 Ru1 O2 178.6(2) yes . 7_556
O1 Ru1 O3 88.0(2) yes . .
O1 Ru1 O4 91.8(2) yes . 7_556
O1 Ru1 N1 90.4(3) yes . .
O2 Ru1 O3 91.1(3) yes 7_556 .
O2 Ru1 O4 89.0(3) yes 7_556 7_556
O2 Ru1 N1 90.8(3) yes 7_556 .
O3 Ru1 O4 178.5(2) yes . 7_556
O3 Ru1 N1 93.9(3) yes . .
O4 Ru1 N1 87.6(3) yes 7_556 .
Ru1 O1 C1 114.6(5) yes . .
Ru1 O2 C1 115.5(5) yes 7_556 .
Ru1 O3 C3 116.4(5) yes . .
Ru1 O4 C3 118.2(5) yes 7_556 .
C8 O5 C9 121.5(9) yes . .
Ru1 N1 C5 170.6(7) yes . .
O1 C1 O2 130.9(7) yes . .
O1 C1 C2 116.0(7) yes . .
O2 C1 C2 113.1(7) yes . .
F1 C2 F2 107.5(8) yes . .
F1 C2 F3 107.2(8) yes . .
F1 C2 C1 111.8(8) yes . .
F2 C2 F3 107.0(9) yes . .
F2 C2 C1 108.5(7) yes . .
F3 C2 C1 114.4(8) yes . .
O3 C3 O4 126.8(7) yes . .
O3 C3 C4 116.2(8) yes . .
O4 C3 C4 117.0(8) yes . .
F4 C4 F5 107.2(7) yes . .
F4 C4 F6 107.2(8) yes . .
F4 C4 C3 111.5(9) yes . .
F5 C4 F6 109.1(9) yes . .
F5 C4 C3 112.5(8) yes . .
F6 C4 C3 109.2(7) yes . .
N1 C5 C6 176.1(8) yes . .
C5 C6 C5 113.6(7) yes . 4_565
C5 C6 C7 123.2(4) yes . .
C5 C6 C7 123.2(4) yes 4_565 .
C6 C7 C8 119.9(4) yes . .
C6 C7 C8 119.9(4) yes . 4_565
C8 C7 C8 120.1(7) yes . 4_565
O5 C8 C7 120.8(7) yes . .
O5 C8 C8 118.2(7) yes . 2_657
C7 C8 C8 119.9(6) yes . 2_657
C10 C10 C11 121.3(9) yes 4_565 .
Cl1 C11 C10 121.3(7) yes . .
Cl1 C11 C10 121.3(7) yes . 2_656
Cl1 C11 C12 0.000 yes . .
C10 C11 C10 117.5(13) yes . 2_656
C10 C11 C12 121.3(7) yes . .
C10 C11 C12 121.3(7) yes 2_656 .
C10 C10 H10 119.372 no 4_565 .
C11 C10 H10 119.362 no . .

loop_
_geom_bond_atom_site_label_1
_geom_bond_atom_site_label_2
_geom_bond_distance
_geom_bond_publ_flag
_geom_bond_site_symmetry_2
Ru1 Ru1 2.3070(17) yes 7_556
Ru1 O1 2.097(5) yes .
Ru1 O2 2.071(6) yes 7_556
Ru1 O3 2.078(6) yes .
Ru1 O4 2.067(6) yes 7_556
Ru1 N1 2.306(7) yes .
Cl1 C11 1.638(19) yes .
F1 C2 1.312(10) yes .
F2 C2 1.294(12) yes .
F3 C2 1.287(13) yes .
F4 C4 1.327(14) yes .
F5 C4 1.350(11) yes .
F6 C4 1.345(11) yes .
O1 C1 1.222(10) yes .
O2 C1 1.270(9) yes .
O3 C3 1.270(10) yes .
O4 C3 1.251(10) yes .
O5 C8 1.319(11) yes .
O5 C9 1.488(17) yes .
N1 C5 1.140(10) yes .
C1 C2 1.596(12) yes .
C3 C4 1.519(12) yes .
C5 C6 1.433(9) yes .
C6 C7 1.395(12) yes .
C7 C8 1.433(8) yes .
C7 C8 1.433(8) yes 4_565
C8 C8 1.408(9) yes 2_657
C10 C10 1.324(14) yes 4_565
C10 C11 1.408(12) yes .
C11 C12 1.638(19) yes .
C10 H10 0.950 no .

loop_
_geom_contact_atom_site_label_1
_geom_contact_atom_site_label_2
_geom_contact_distance
_geom_contact_publ_flag
_geom_contact_site_symmetry_2
F1 F1 3.079(8) no 2_657
F1 O1 2.689(8) no .
F1 O2 3.461(8) no .
F1 C9 3.190(16) no 4_565
F2 O1 3.020(10) no .
F2 O2 3.040(9) no .
F3 O1 3.457(10) no .
F3 O2 2.686(9) no .
F4 O3 2.684(9) no .
F4 O4 3.402(9) no .
F5 O3 3.500(8) no .
F5 O4 2.646(9) no .
F6 O3 2.961(9) no .
F6 O4 3.114(9) no .
O1 C3 3.487(9) no .
O1 C9 3.528(16) no 4_565
O2 C3 3.489(10) no .
O2 C3 3.581(10) no 7_556
O3 C1 3.440(10) no .
O3 C1 3.597(10) no 7_556
O4 C1 3.449(9) no .
O4 C1 3.558(10) no 7_556
O5 O5 2.690(12) no 2_657
O5 N1 2.961(10) no 4_565
O5 C5 2.559(11) no 4_565
O5 C6 2.810(10) no .
O5 C9 2.404(17) no 2_657
N1 C5 3.381(11) no 4_565
N1 C7 3.558(9) no .
C1 C3 3.599(10) no .
C5 C8 2.895(9) no 4_565
C7 C7 2.838(11) no 2_657
C8 C9 2.763(16) no 2_657
C9 C9 1.61(3) no 2_657
Cl1 O5 3.478(10) no 3_666
Cl1 O5 3.478(10) no 4_565
Cl1 C9 3.494(17) no 3_666
Cl1 C9 3.494(17) no 4_565
F1 F5 3.288(9) no 1_556
F1 F6 2.981(9) no 1_556
F1 F6 3.069(9) no 2_656
F1 C4 3.550(12) no 1_556
F2 F2 3.003(10) no 2_656
F3 F3 3.312(11) no 4_555
F3 F5 3.558(10) no 1_556
F4 F5 3.274(9) no 7_555
F4 O1 3.380(8) no 1_554
F4 O4 3.165(8) no 7_555
F4 O5 3.183(12) no 4_564
F4 C9 3.170(18) no 3_666
F4 C9 3.261(19) no 4_564
F5 F1 3.288(9) no 1_554
F5 F3 3.558(10) no 1_554
F5 F4 3.274(9) no 7_555
F5 F5 3.302(9) no 7_555
F5 O1 3.230(8) no 1_554
F5 O2 3.474(8) no 1_554
F5 O3 3.469(8) no 7_555
F5 O4 3.184(8) no 7_555
F5 C1 3.107(10) no 1_554
F5 C2 3.471(12) no 1_554
F5 C3 3.054(9) no 7_555
F5 C4 3.370(11) no 7_555
F6 F1 2.981(9) no 1_554
F6 F1 3.069(9) no 2_656
F6 C9 3.144(17) no 3_666
O1 F4 3.380(8) no 1_556
O1 F5 3.230(8) no 1_556
O2 F5 3.474(8) no 1_556
O3 F5 3.469(8) no 7_555
O4 F4 3.165(8) no 7_555
O4 F5 3.184(8) no 7_555
O5 Cl1 3.478(10) no 3_666
O5 F4 3.183(12) no 4_566
O5 C11 3.557(11) no 3_666
O5 C12 3.478(10) no 3_666
N1 C10 3.587(12) no .
C1 F5 3.107(10) no 1_556
C2 F5 3.471(12) no 1_556
C3 F5 3.054(9) no 7_555
C4 F1 3.550(12) no 1_554
C4 F5 3.370(11) no 7_555
C5 C10 3.335(12) no .
C5 C11 3.496(8) no .
C6 C10 3.507(14) no .
C6 C10 3.507(14) no 4_565
C7 C8 2.459(9) no 3_667
C7 C10 3.503(13) no 2_656
C7 C10 3.503(13) no 3_666
C8 C8 2.855(9) no 3_667
C8 C10 3.545(12) no 3_666
C9 Cl1 3.494(17) no 3_666
C9 F4 3.170(18) no 3_666
C9 F4 3.261(19) no 4_566
C9 F6 3.144(17) no 3_666
C9 C12 3.494(17) no 3_666
C10 N1 3.587(12) no .
C10 C5 3.335(12) no .
C10 C6 3.507(14) no .
C10 C7 3.503(13) no 2_656
C10 C8 3.545(12) no 3_666
C10 C10 2.748(12) no 3_666
C10 C11 2.382(17) no 3_666
C11 O5 3.557(11) no 3_666
C11 O5 3.557(11) no 4_565
C11 C5 3.496(8) no .
C11 C5 3.496(8) no 2_656
C11 C10 2.382(17) no 3_666
C11 C11 2.79(3) no 3_666
C12 O5 3.478(10) no 3_666
C12 O5 3.478(10) no 4_565
C12 C9 3.494(17) no 3_666
C12 C9 3.494(17) no 4_565
Cl1 H10 2.7834 no .
Cl1 H10 2.7834 no 2_656
C10 H10 3.2687 no 2_656
C11 H10 2.0488 no 2_656
C11 H10 3.2380 no 4_565
C12 H10 2.7834 no .
C12 H10 2.7834 no 2_656
H10 H10 2.2564 no 4_565
O5 H10 3.5899 no 3_666
N1 H10 3.3700 no .
C5 H10 3.4048 no .
C8 H10 3.4729 no 3_666
C11 H10 3.2380 no 3_666
H10 O5 3.5899 no 3_666
H10 N1 3.3700 no .
H10 C5 3.4048 no .
H10 C8 3.4729 no 3_666
H10 C11 3.2380 no 3_666

loop_
_platon_squeeze_void_nr
_platon_squeeze_void_average_x
_platon_squeeze_void_average_y
_platon_squeeze_void_average_z
_platon_squeeze_void_volume
_platon_squeeze_void_count_electrons
_platon_squeeze_void_content
1 0.500 0.000 0.129 479 97 ' '
2 0.000 0.500 -0.177 479 97 ' '
